data_7111245
loop_
_publ_author_name
'Johnson, Darren W.'
'Palmer, Liam C.'
'Hof, Fraser'
'Iovine, Peter M.'
'Rebek, Julius'

_publ_section_title
;
 New supramolecular organization for a glycoluril: chiral hydrogen-bonded
 ribbons
;
_journal_issue 19
_journal_name_full 'Chemical Communications'
_journal_page_first 2228
_journal_paper_doi 10.1039/b206648c
_journal_year 2002
_chemical_compound_source synthetic
_chemical_formula_sum 'C26 H30 N4 O8'
_chemical_formula_weight 526.54
_space_group_IT_number 4
_symmetry_cell_setting monoclinic
_symmetry_space_group_name_Hall 'P 2yb'
_symmetry_space_group_name_H-M 'P 1 21 1'
_atom_sites_solution_hydrogens geom
_atom_sites_solution_primary direct
_atom_sites_solution_secondary difmap
_audit_creation_method SHELXL-97
_cell_angle_alpha 90.00
_cell_angle_beta 116.54(3)
_cell_angle_gamma 90.00
_cell_formula_units_Z 2
_cell_length_a 11.631(5)
_cell_length_b 10.602(4)
_cell_length_c 11.995(5)
_cell_measurement_reflns_used 3252
_cell_measurement_temperature 298(2)
_cell_measurement_theta_max 23.25
_cell_measurement_theta_min 1.9
_cell_volume 1323.3(10)
_computing_cell_refinement
;
SMART (Siemens, 1995), SAINT (Siemens, 1995)
;
_computing_data_collection 'SMART (Siemens, 1995)'
_computing_data_reduction
;
SAINT (Siemens, 1995), XPREP (Siemens, 1995)
;
_computing_structure_refinement 'SHELXL-97 (Sheldrick, 1997)'
_computing_structure_solution 'SHELXS-97 (Sheldrick, 1990)'
_diffrn_ambient_temperature 298(2)
_diffrn_measured_fraction_theta_full 0.998
_diffrn_measured_fraction_theta_max 0.998
_diffrn_measurement_device_type '3 circle diffractometer'
_diffrn_measurement_method
;
omega scans with profile analysis
;
_diffrn_radiation_detector 'CCD area detector'
_diffrn_radiation_monochromator graphite
_diffrn_radiation_source 'X-ray tube'
_diffrn_radiation_type MoK\a
_diffrn_radiation_wavelength 0.71073
_diffrn_reflns_av_R_equivalents 0.0203
_diffrn_reflns_av_sigmaI/netI 0.0417
_diffrn_reflns_limit_h_max 11
_diffrn_reflns_limit_h_min -12
_diffrn_reflns_limit_k_max 11
_diffrn_reflns_limit_k_min -11
_diffrn_reflns_limit_l_max 13
_diffrn_reflns_limit_l_min -13
_diffrn_reflns_number 4642
_diffrn_reflns_theta_full 23.25
_diffrn_reflns_theta_max 23.25
_diffrn_reflns_theta_min 1.90
_exptl_absorpt_coefficient_mu 0.099
_exptl_absorpt_correction_T_max 0.991
_exptl_absorpt_correction_T_min 0.759
_exptl_absorpt_correction_type psi-scan
_exptl_crystal_colour colorless
_exptl_crystal_density_diffrn 1.321
_exptl_crystal_density_meas ?
_exptl_crystal_description block
_exptl_crystal_F_000 556
_exptl_crystal_size_max 0.35
_exptl_crystal_size_mid 0.12
_exptl_crystal_size_min 0.08
_refine_diff_density_max 0.209
_refine_diff_density_min -0.216
_refine_diff_density_rms 0.048
_refine_ls_abs_structure_details 'Flack H D (1983), Acta Cryst. A39, 876-881'
_refine_ls_abs_structure_Flack 0.5(11)
_refine_ls_extinction_method none
_refine_ls_goodness_of_fit_ref 1.056
_refine_ls_hydrogen_treatment mixed
_refine_ls_matrix_type full
_refine_ls_number_parameters 344
_refine_ls_number_reflns 3544
_refine_ls_number_restraints 1
_refine_ls_restrained_S_all 1.056
_refine_ls_R_factor_all 0.0422
_refine_ls_R_factor_gt 0.0391
_refine_ls_shift/su_max 0.000
_refine_ls_shift/su_mean 0.000
_refine_ls_structure_factor_coef Fsqd
_refine_ls_weighting_details 'calc w=1/[\s^2^(Fo^2^)+(0.0523P)^2^+0.2055P] where P=(Fo^2^+2Fc^2^)/3'
_refine_ls_weighting_scheme calc
_refine_ls_wR_factor_gt 0.0986
_refine_ls_wR_factor_ref 0.1014
_reflns_number_gt 3306
_reflns_number_total 3544
_reflns_threshold_expression >2sigma(I)
_cod_data_source_file b206648csup1.cif
_cod_data_source_block glycods
_cod_depositor_comments
;
The following automatic conversions were performed:

'_exptl_crystal_density_meas' value 'not measured' was changed to '?'
- the value is perceived as not measured.

Automatic conversion script
Id: cif_fix_values 3008 2015-01-20 13:52:24Z robertas 
;
_cod_original_cell_volume 1323.3(9)
_cod_original_sg_symbol_H-M P(2)1
_cod_database_code 7111245

loop_
_symmetry_equiv_pos_as_xyz
'x, y, z'
'-x, y+1/2, -z'

loop_
_atom_site_label
_atom_site_type_symbol
_atom_site_fract_x
_atom_site_fract_y
_atom_site_fract_z
_atom_site_U_iso_or_equiv
_atom_site_adp_type
_atom_site_occupancy
_atom_site_symmetry_multiplicity
_atom_site_calc_flag
_atom_site_refinement_flags
O1 O -0.54931(18) -0.51582(19) -0.36167(17) 0.0521(5) Uani 1 1 d .
O5 O -0.71125(19) -0.0237(2) -0.5605(2) 0.0586(5) Uani 1 1 d .
O26 O -1.1762(2) -0.4642(3) -1.0930(2) 0.0829(7) Uani 1 1 d .
O31 O -0.5391(3) -0.5767(4) -0.9936(3) 0.1151(11) Uani 1 1 d .
N1 N -0.54246(18) -0.3709(2) -0.50254(19) 0.0453(5) Uani 1 1 d .
H1A H -0.4624 -0.3511 -0.4644 0.054 Uiso 1 1 calc R
N3 N -0.72955(18) -0.4508(2) -0.53291(19) 0.0405(5) Uani 1 1 d .
N6 N -0.78138(19) -0.2284(2) -0.57137(19) 0.0427(5) Uani 1 1 d .
N10 N -0.6324(2) -0.1881(2) -0.6320(2) 0.0483(6) Uani 1 1 d .
H10A H -0.5903 -0.1457 -0.6627 0.058 Uiso 1 1 calc R
O2 O -0.79050(18) -0.71265(18) -0.38817(18) 0.0531(5) Uani 1 1 d .
C3 C -0.6009(2) -0.4511(2) -0.4563(2) 0.0409(6) Uani 1 1 d .
C4 C -0.9492(6) -0.4049(7) -0.2355(5) 0.145(2) Uani 1 1 d .
H4A H -0.9332 -0.4242 -0.1517 0.218 Uiso 1 1 calc R
H4B H -0.9020 -0.4624 -0.2615 0.218 Uiso 1 1 calc R
H4C H -1.0394 -0.4128 -0.2899 0.218 Uiso 1 1 calc R
C5 C -0.8131(3) -0.5236(3) -0.4969(3) 0.0462(6) Uani 1 1 d .
H5A H -0.9012 -0.5165 -0.5606 0.055 Uiso 1 1 calc R
H5B H -0.8085 -0.4909 -0.4195 0.055 Uiso 1 1 calc R
O7 O -0.7321(2) -0.7154(2) -0.5425(2) 0.0700(6) Uani 1 1 d .
C8 C -0.9571(2) -0.2828(3) -0.8196(3) 0.0485(7) Uani 1 1 d .
H8A H -0.9420 -0.2003 -0.7902 0.058 Uiso 1 1 calc R
C9 C -0.7650(2) -0.3491(2) -0.6218(2) 0.0398(6) Uani 1 1 d .
C10 C -0.7724(3) -0.6604(3) -0.4803(3) 0.0482(7) Uani 1 1 d .
C12 C -0.8992(3) -0.4998(3) -0.7952(3) 0.0489(7) Uani 1 1 d .
H12A H -0.8462 -0.5654 -0.7491 0.059 Uiso 1 1 calc R
C13 C -0.6312(2) -0.3219(2) -0.6249(2) 0.0402(6) Uani 1 1 d .
C14 C -1.0587(3) -0.3070(3) -0.9350(3) 0.0533(7) Uani 1 1 d .
H14A H -1.1122 -0.2419 -0.9815 0.064 Uiso 1 1 calc R
C15 C -0.6121(2) -0.3862(3) -0.7281(2) 0.0445(6) Uani 1 1 d .
C16 C -0.8776(2) -0.3776(3) -0.7470(2) 0.0397(6) Uani 1 1 d .
C17 C -0.7078(2) -0.1344(3) -0.5845(2) 0.0447(6) Uani 1 1 d .
C18 C -0.8756(2) -0.2049(3) -0.5273(2) 0.0476(6) Uani 1 1 d .
H18A H -0.9525 -0.2528 -0.5777 0.057 Uiso 1 1 calc R
H18B H -0.8982 -0.1161 -0.5383 0.057 Uiso 1 1 calc R
C19 C -1.0796(3) -0.4287(3) -0.9804(3) 0.0552(7) Uani 1 1 d .
C20 C -0.9989(3) -0.5235(3) -0.9113(3) 0.0583(8) Uani 1 1 d .
H20A H -1.0116 -0.6051 -0.9432 0.070 Uiso 1 1 calc R
O21 O -0.9310(2) -0.2430(3) -0.3676(2) 0.0838(8) Uani 1 1 d .
C22 C -0.5689(3) -0.5111(3) -0.7145(3) 0.0532(7) Uani 1 1 d .
H22A H -0.5550 -0.5552 -0.6426 0.064 Uiso 1 1 calc R
O23 O -0.7229(2) -0.2617(2) -0.3194(2) 0.0769(7) Uani 1 1 d .
C24 C -0.8308(3) -0.2391(3) -0.3926(3) 0.0518(7) Uani 1 1 d .
C27 C -0.5466(3) -0.5699(4) -0.8045(3) 0.0639(8) Uani 1 1 d .
H27A H -0.5169 -0.6526 -0.7921 0.077 Uiso 1 1 calc R
C29 C -0.5669(3) -0.5100(4) -0.9109(3) 0.0737(10) Uani 1 1 d .
C30 C -0.6339(3) -0.3248(3) -0.8366(3) 0.0614(8) Uani 1 1 d .
H30A H -0.6639 -0.2421 -0.8493 0.074 Uiso 1 1 calc R
C32 C -1.2629(4) -0.3693(5) -1.1689(4) 0.1064(15) Uani 1 1 d .
H32A H -1.3253 -0.4067 -1.2448 0.160 Uiso 1 1 calc R
H32B H -1.2158 -0.3057 -1.1882 0.160 Uiso 1 1 calc R
H32C H -1.3058 -0.3318 -1.1249 0.160 Uiso 1 1 calc R
C33 C -0.7704(4) -0.8863(4) -0.2540(4) 0.0915(12) Uani 1 1 d .
H33A H -0.7451 -0.9731 -0.2364 0.137 Uiso 1 1 calc R
H33B H -0.8595 -0.8780 -0.2732 0.137 Uiso 1 1 calc R
H33C H -0.7194 -0.8356 -0.1825 0.137 Uiso 1 1 calc R
C34 C -0.7511(4) -0.8443(3) -0.3600(4) 0.0725(9) Uani 1 1 d .
H34A H -0.8011 -0.8964 -0.4320 0.087 Uiso 1 1 calc R
H34B H -0.6612 -0.8527 -0.3410 0.087 Uiso 1 1 calc R
C35 C -0.6110(3) -0.3865(4) -0.9291(3) 0.0764(10) Uani 1 1 d .
H35A H -0.6254 -0.3444 -1.0022 0.092 Uiso 1 1 calc R
C36 C -0.9086(5) -0.2781(6) -0.2409(4) 0.1040(16) Uani 1 1 d .
H36A H -0.8177 -0.2701 -0.1849 0.125 Uiso 1 1 calc R
H36B H -0.9550 -0.2204 -0.2129 0.125 Uiso 1 1 calc R
C37 C -0.5490(7) -0.5197(8) -1.0997(5) 0.151(3) Uani 1 1 d .
H37A H -0.5280 -0.5794 -1.1480 0.226 Uiso 1 1 calc R
H37B H -0.4906 -0.4497 -1.0780 0.226 Uiso 1 1 calc R
H37C H -0.6353 -0.4901 -1.1477 0.226 Uiso 1 1 calc R

loop_
_atom_site_aniso_label
_atom_site_aniso_U_11
_atom_site_aniso_U_22
_atom_site_aniso_U_33
_atom_site_aniso_U_23
_atom_site_aniso_U_13
_atom_site_aniso_U_12
O1 0.0523(11) 0.0640(13) 0.0423(10) 0.0020(10) 0.0231(9) 0.0145(9)
O5 0.0627(12) 0.0415(12) 0.0740(14) -0.0130(10) 0.0327(11) -0.0069(9)
O26 0.0784(15) 0.0850(18) 0.0527(13) -0.0099(12) 0.0001(11) -0.0097(13)
O31 0.149(3) 0.142(3) 0.0741(17) -0.0093(18) 0.0674(19) 0.033(2)
N1 0.0314(10) 0.0626(15) 0.0410(11) -0.0045(11) 0.0154(9) -0.0030(10)
N3 0.0369(11) 0.0412(13) 0.0420(12) 0.0019(10) 0.0163(9) -0.0001(9)
N6 0.0390(10) 0.0415(13) 0.0520(12) -0.0068(10) 0.0243(9) -0.0012(9)
N10 0.0490(13) 0.0413(13) 0.0637(15) -0.0048(11) 0.0333(12) -0.0100(10)
O2 0.0646(11) 0.0477(12) 0.0598(12) 0.0064(9) 0.0393(10) 0.0051(9)
C3 0.0438(14) 0.0422(15) 0.0392(14) -0.0067(12) 0.0207(12) 0.0070(12)
C4 0.169(5) 0.181(7) 0.098(4) 0.026(4) 0.072(4) -0.046(5)
C5 0.0489(15) 0.0466(16) 0.0511(15) -0.0022(13) 0.0295(13) -0.0021(12)
O7 0.1102(17) 0.0484(14) 0.0809(15) -0.0038(11) 0.0692(15) 0.0034(12)
C8 0.0460(14) 0.0427(16) 0.0531(16) -0.0008(13) 0.0187(13) -0.0030(12)
C9 0.0375(13) 0.0387(15) 0.0475(14) -0.0008(12) 0.0228(11) -0.0010(10)
C10 0.0542(16) 0.0467(17) 0.0525(16) -0.0040(13) 0.0319(14) -0.0055(12)
C12 0.0480(15) 0.0451(17) 0.0509(15) -0.0030(13) 0.0197(13) 0.0006(12)
C13 0.0351(13) 0.0445(16) 0.0425(14) -0.0040(11) 0.0185(11) -0.0041(10)
C14 0.0465(15) 0.0529(19) 0.0525(17) 0.0085(14) 0.0149(13) 0.0006(13)
C15 0.0329(12) 0.0577(18) 0.0436(15) -0.0075(13) 0.0178(11) -0.0051(12)
C16 0.0359(12) 0.0432(15) 0.0435(13) -0.0009(12) 0.0209(11) -0.0024(11)
C17 0.0425(15) 0.0397(17) 0.0472(15) -0.0050(13) 0.0159(12) -0.0028(12)
C18 0.0400(14) 0.0515(17) 0.0519(16) -0.0027(13) 0.0211(12) 0.0057(12)
C19 0.0477(15) 0.068(2) 0.0411(15) 0.0003(14) 0.0117(13) -0.0070(14)
C20 0.0622(18) 0.0529(18) 0.0514(16) -0.0129(15) 0.0179(15) -0.0067(15)
O21 0.0727(14) 0.128(2) 0.0645(14) 0.0174(14) 0.0429(12) 0.0244(14)
C22 0.0530(16) 0.0585(19) 0.0525(16) -0.0048(14) 0.0275(13) 0.0013(14)
O23 0.0598(14) 0.0989(19) 0.0585(13) -0.0036(12) 0.0142(11) 0.0082(12)
C24 0.0547(17) 0.0480(17) 0.0545(17) -0.0117(14) 0.0260(15) 0.0048(13)
C27 0.0605(18) 0.072(2) 0.062(2) -0.0143(17) 0.0299(15) 0.0052(16)
C29 0.073(2) 0.099(3) 0.054(2) -0.014(2) 0.0336(17) 0.013(2)
C30 0.0589(18) 0.074(2) 0.0555(18) 0.0068(16) 0.0297(14) 0.0079(15)
C32 0.084(2) 0.108(3) 0.066(2) -0.002(2) -0.0206(19) 0.004(2)
C33 0.094(3) 0.083(3) 0.114(3) 0.039(2) 0.062(2) 0.026(2)
C34 0.097(2) 0.051(2) 0.090(2) 0.0114(18) 0.059(2) 0.0146(17)
C35 0.077(2) 0.112(3) 0.0427(17) 0.0142(19) 0.0289(15) 0.006(2)
C36 0.117(3) 0.149(5) 0.066(2) 0.012(3) 0.059(2) 0.036(3)
C37 0.199(6) 0.201(7) 0.084(3) 0.014(4) 0.091(4) 0.059(5)

loop_
_atom_type_symbol
_atom_type_description
_atom_type_scat_dispersion_real
_atom_type_scat_dispersion_imag
_atom_type_scat_source
C C 0.0033 0.0016 'International Tables Vol C Tables 4.2.6.8 and 6.1.1.4'
H H 0.0000 0.0000 'International Tables Vol C Tables 4.2.6.8 and 6.1.1.4'
N N 0.0061 0.0033 'International Tables Vol C Tables 4.2.6.8 and 6.1.1.4'
O O 0.0106 0.0060 'International Tables Vol C Tables 4.2.6.8 and 6.1.1.4'

loop_
_geom_angle_atom_site_label_1
_geom_angle_atom_site_label_2
_geom_angle_atom_site_label_3
_geom_angle
C19 O26 C32 118.1(3)
C37 O31 C29 119.9(4)
C3 N1 C13 112.12(19)
C3 N3 C9 111.5(2)
C3 N3 C5 118.5(2)
C9 N3 C5 127.7(2)
C17 N6 C18 122.4(2)
C17 N6 C9 112.7(2)
C18 N6 C9 124.5(2)
C17 N10 C13 112.4(2)
C10 O2 C34 116.0(2)
O1 C3 N1 127.0(2)
O1 C3 N3 124.1(2)
N1 C3 N3 108.9(2)
N3 C5 C10 109.8(2)
C16 C8 C14 121.9(3)
N3 C9 N6 113.3(2)
N3 C9 C16 114.7(2)
N6 C9 C16 111.6(2)
N3 C9 C13 101.12(18)
N6 C9 C13 99.19(18)
C16 C9 C13 115.52(19)
O7 C10 O2 124.5(3)
O7 C10 C5 124.9(3)
O2 C10 C5 110.6(2)
C20 C12 C16 120.1(3)
N10 C13 N1 113.5(2)
N10 C13 C15 113.7(2)
N1 C13 C15 111.4(2)
N10 C13 C9 101.42(19)
N1 C13 C9 99.80(18)
C15 C13 C9 116.0(2)
C19 C14 C8 119.3(3)
C30 C15 C22 117.6(3)
C30 C15 C13 121.9(3)
C22 C15 C13 120.5(2)
C8 C16 C12 118.0(2)
C8 C16 C9 121.2(2)
C12 C16 C9 120.7(2)
O5 C17 N10 126.7(3)
O5 C17 N6 126.1(3)
N10 C17 N6 107.2(2)
N6 C18 C24 113.5(2)
O26 C19 C20 115.7(3)
O26 C19 C14 124.7(3)
C20 C19 C14 119.6(3)
C19 C20 C12 121.0(3)
C24 O21 C36 118.2(3)
C27 C22 C15 121.6(3)
O23 C24 O21 124.8(3)
O23 C24 C18 125.9(3)
O21 C24 C18 109.4(2)
C29 C27 C22 121.2(3)
C27 C29 O31 116.4(4)
C27 C29 C35 119.3(3)
O31 C29 C35 124.3(4)
C15 C30 C35 120.3(3)
C33 C34 O2 109.8(3)
C29 C35 C30 120.0(3)
C4 C36 O21 111.9(4)

loop_
_geom_bond_atom_site_label_1
_geom_bond_atom_site_label_2
_geom_bond_distance
O1 C3 1.229(3)
O5 C17 1.214(3)
O26 C19 1.368(4)
O26 C32 1.427(5)
O31 C37 1.367(6)
O31 C29 1.369(4)
N1 C3 1.353(3)
N1 C13 1.461(3)
N3 C3 1.362(3)
N3 C9 1.440(3)
N3 C5 1.450(3)
N6 C17 1.368(4)
N6 C18 1.435(3)
N6 C9 1.464(3)
N10 C17 1.366(3)
N10 C13 1.421(4)
O2 C10 1.334(3)
O2 C34 1.460(4)
C4 C36 1.435(8)
C5 C10 1.511(4)
O7 C10 1.195(3)
C8 C16 1.380(4)
C8 C14 1.384(4)
C9 C16 1.519(4)
C9 C13 1.599(3)
C12 C20 1.380(4)
C12 C16 1.395(4)
C13 C15 1.514(4)
C14 C19 1.380(4)
C15 C30 1.375(4)
C15 C22 1.399(4)
C18 C24 1.504(4)
C19 C20 1.372(5)
O21 C24 1.327(4)
O21 C36 1.470(5)
C22 C27 1.367(4)
O23 C24 1.191(3)
C27 C29 1.348(5)
C29 C35 1.387(6)
C30 C35 1.412(5)
C33 C34 1.457(5)
